data_1553916
loop_
_publ_author_name
'Daggupati, Ramana V.'
'Malapaka, Chandrasekharam'

_publ_section_title
;
 Cu(i)-Catalyzed amidation/imidation of N-arylglycine ester derivatives
 via C--N coupling under mild conditions
;
_journal_issue 5
_journal_name_full 'Organic Chemistry Frontiers'
_journal_page_first 788
_journal_paper_doi 10.1039/C7QO00851A
_journal_volume 5
_journal_year 2018
_chemical_formula_moiety 'C17 H13 Cl N2 O4'
_chemical_formula_sum 'C17 H13 Cl N2 O4'
_chemical_formula_weight 344.76
_space_group_crystal_system triclinic
_space_group_IT_number 2
_space_group_name_Hall '-P 1'
_space_group_name_H-M_alt 'P -1'
_symmetry_Int_Tables_number 2
_atom_sites_solution_primary iterative
_audit_creation_date 2017-09-25
_audit_creation_method
;
Olex2 1.2
(compiled 2017.08.10 svn.r3458 for OlexSys, GUI svn.r5381)
;
_audit_update_record
;
2017-09-26 deposited with the CCDC.
2017-11-22 downloaded from the CCDC.
;
_cell_angle_alpha 119.490(7)
_cell_angle_beta 102.929(6)
_cell_angle_gamma 92.342(5)
_cell_formula_units_Z 4
_cell_length_a 10.1754(7)
_cell_length_b 13.7004(8)
_cell_length_c 13.8309(10)
_cell_measurement_reflns_used 4820
_cell_measurement_temperature 150
_cell_measurement_theta_max 69.7930
_cell_measurement_theta_min 3.7190
_cell_volume 1609.7(2)
_computing_cell_refinement 'CrysAlisPro 1.171.38.46 (Rigaku OD, 2015)'
_computing_data_collection 'CrysAlisPro 1.171.38.46 (Rigaku OD, 2015)'
_computing_data_reduction 'CrysAlisPro 1.171.38.46 (Rigaku OD, 2015)'
_computing_molecular_graphics 'Olex2 (Dolomanov et al., 2009)'
_computing_publication_material 'Olex2 (Dolomanov et al., 2009)'
_computing_structure_refinement 'olex2.refine (Bourhis et al., 2015)'
_computing_structure_solution 'olex2.solve (Bourhis et al., 2015)'
_diffrn_ambient_temperature 150
_diffrn_detector 'CCD plate'
_diffrn_detector_area_resol_mean 16.1293
_diffrn_detector_type Eos
_diffrn_measured_fraction_theta_full 0.9929
_diffrn_measured_fraction_theta_max 0.9739
_diffrn_measurement_details
;
List of Runs (angles in degrees, time in seconds):

  # Type    Start    End  Width  t~exp~   \w     \q     \k     \f   Frames
#--------------------------------------------------------------------------
  1  \w    -14.00  21.00   1.00    1.00    --    0.00 -57.00 -60.00   35
  2  \w    -16.00  86.00   1.00    1.00    --   54.00 -77.00 -30.00  102
  3  \w     87.00 129.00   1.00    1.00    --  108.00 -50.00   0.00   42
  4  \w     69.00 112.00   1.00    1.00    --  108.00-111.00 120.00   43
  5  \w     39.00 108.00   1.00    1.00    --   54.00-125.00 150.00   69
  6  \w     41.00 138.00   1.00    1.00    --  108.00 -77.00 120.00   97
  7  \w     52.00 115.00   1.00    1.00    --  108.00-111.00 -60.00   63
  8  \w    102.00 129.00   1.00    1.00    --  108.00 -50.00-120.00   27
  9  \w     60.00  99.00   1.00    1.00    --  108.00-111.00-120.00   39
 10  \w     46.00  85.00   1.00    1.00    --  108.00 -77.00 -60.00   39
 11  \w     38.00 125.00   1.00    1.00    --  108.00 -38.00-150.00   87
 12  \w     77.00 103.00   1.00    1.00    --   54.00  57.00 -30.00   26
 13  \w     77.00 154.00   1.00    1.00    --  108.00  77.00  30.00   77
 14  \w     58.00 134.00   1.00    1.00    --  108.00 178.00 120.00   76
 15  \w     25.00  62.00   1.00    1.00    --    0.00  57.00  90.00   37
 16  \w     21.00  76.00   1.00    1.00    --   54.00 -57.00-150.00   55
 17  \w      6.00  46.00   1.00    1.00    --   54.00 -99.00-120.00   40
 18  \w    -18.00 100.00   1.00    1.00    --   54.00 -19.00   0.00  118
 19  \w     38.00 134.00   1.00    1.00    --  108.00 -38.00  90.00   96
 20  \w     34.00 175.00   1.00    1.00    --  108.00   0.00   0.00  141
 21  \w    139.00 167.00   1.00    1.00    --  108.00 111.00-180.00   28
 22  \w     62.00 148.00   1.00    1.00    --  108.00 178.00-180.00   86
 23  \w     36.00 119.00   1.00    1.00    --   54.00  57.00-180.00   83
 24  \w    -20.00  16.00   1.00    1.00    --    0.00  57.00  90.00   36
 25  \w    -51.00 -23.00   1.00    1.00    --    0.00 -57.00 -60.00   28
;
_diffrn_measurement_device 'four-circle diffractometer'
_diffrn_measurement_device_type 'SuperNova, Dual, Cu at zero, Eos'
_diffrn_measurement_method '\w scans'
_diffrn_orient_matrix_type 'CrysAlisPro convention (1999,Acta A55,543-557)'
_diffrn_orient_matrix_UB_11 -0.0030138000
_diffrn_orient_matrix_UB_12 0.0028020000
_diffrn_orient_matrix_UB_13 0.1121998000
_diffrn_orient_matrix_UB_21 0.1200036000
_diffrn_orient_matrix_UB_22 -0.0660719000
_diffrn_orient_matrix_UB_23 -0.0090289000
_diffrn_orient_matrix_UB_31 0.1025163000
_diffrn_orient_matrix_UB_32 0.1134065000
_diffrn_orient_matrix_UB_33 0.0714263000
_diffrn_radiation_monochromator mirror
_diffrn_radiation_probe x-ray
_diffrn_radiation_type 'Cu K\a'
_diffrn_radiation_wavelength 1.54184
_diffrn_reflns_av_R_equivalents 0.0231
_diffrn_reflns_av_unetI/netI 0.0290
_diffrn_reflns_limit_h_max 12
_diffrn_reflns_limit_h_min -9
_diffrn_reflns_limit_k_max 16
_diffrn_reflns_limit_k_min -14
_diffrn_reflns_limit_l_max 16
_diffrn_reflns_limit_l_min -16
_diffrn_reflns_number 10894
_diffrn_reflns_theta_full 25.0000
_diffrn_reflns_theta_max 70.11
_diffrn_reflns_theta_min 3.74
_diffrn_source 'micro-focus sealed X-ray tube'
_diffrn_source_type 'SuperNova (Cu) X-ray Source'
_exptl_absorpt_coefficient_mu 2.321
_exptl_absorpt_correction_T_max 1.00000
_exptl_absorpt_correction_T_min 0.81765
_exptl_absorpt_correction_type multi-scan
_exptl_absorpt_process_details
;
CrysAlisPro 1.171.38.46 (Rigaku Oxford Diffraction, 2015)
Empirical absorption correction using spherical harmonics,
 implemented in SCALE3 ABSPACK scaling algorithm.
;
_exptl_crystal_colour 'clear whiteish white'
_exptl_crystal_colour_lustre clear
_exptl_crystal_colour_modifier whiteish
_exptl_crystal_colour_primary white
_exptl_crystal_density_diffrn 1.4225
_exptl_crystal_description needle
_exptl_crystal_F_000 715.7827
_exptl_crystal_size_max 0.5
_exptl_crystal_size_mid 0.3
_exptl_crystal_size_min 0.2
_refine_diff_density_max 0.3298
_refine_diff_density_min -0.5072
_refine_diff_density_rms 0.0523
_refine_ls_d_res_high 0.8199
_refine_ls_d_res_low 11.8211
_refine_ls_goodness_of_fit_ref 1.1456
_refine_ls_hydrogen_treatment constr
_refine_ls_matrix_type full
_refine_ls_number_constraints 48
_refine_ls_number_parameters 435
_refine_ls_number_reflns 5964
_refine_ls_number_restraints 0
_refine_ls_restrained_S_all 1.1456
_refine_ls_R_factor_all 0.0570
_refine_ls_R_factor_gt 0.0468
_refine_ls_shift/su_max 0.0000
_refine_ls_shift/su_mean 0.0000
_refine_ls_structure_factor_coef Fsqd
_refine_ls_weighting_details 'w=1/[\s^2^(Fo^2^)+(0.1P)^2^] where P=(Fo^2^+2Fc^2^)/3'
_refine_ls_weighting_scheme calc
_refine_ls_wR_factor_gt 0.1497
_refine_ls_wR_factor_ref 0.1676
_reflns_Friedel_coverage 0.0
_reflns_limit_h_max 12
_reflns_limit_h_min -12
_reflns_limit_k_max 14
_reflns_limit_k_min -16
_reflns_limit_l_max 16
_reflns_limit_l_min 0
_reflns_number_gt 4808
_reflns_number_total 5964
_reflns_threshold_expression I>=2u(I)
_cod_data_source_file c7qo00851a2.cif
_cod_data_source_block exp_8662
_cod_database_code 1553916
_chemical_oxdiff_formula 'C20 H20 O'
_reflns_odcompleteness_completeness 99.88
_reflns_odcompleteness_iscentric 1
_reflns_odcompleteness_theta 66.97
_olex2_refinement_description
;
1. Fixed Uiso
 At 1.2 times of:
  All C(H) groups, All N(H) groups
 At 1.5 times of:
  All C(H,H,H) groups
2.a Ternary CH refined with riding coordinates:
 C9(H9), C26(H26)
2.b Aromatic/amide H refined with riding coordinates:
 N1(H1), N4(H4), C16(H16), C17(H17), C5(H5), C13(H13), C30(H30), C29(H29),
 C33(H33), C32(H32), C8(H8), C7(H7), C23(H23), C14(H14), C6(H6), C22(H22),
 C24(H24), C25(H25)
2.c Idealised Me refined as rotating group:
 C11(H11a,H11b,H11c), C28(H28a,H28b,H28c)
;
_olex2_submission_special_instructions 'No special instructions were received'
_oxdiff_exptl_absorpt_empirical_details
;
Empirical correction (ABSPACK) includes:
- Absorption correction using spherical harmonics
- Frame scaling
;
_oxdiff_exptl_absorpt_empirical_full_max 1.350
_oxdiff_exptl_absorpt_empirical_full_min 0.835

loop_
_space_group_symop_id
_space_group_symop_operation_xyz
1 x,y,z
2 -x,-y,-z

loop_
_atom_site_label
_atom_site_type_symbol
_atom_site_fract_x
_atom_site_fract_y
_atom_site_fract_z
_atom_site_U_iso_or_equiv
_atom_site_adp_type
_atom_site_occupancy
_atom_site_refinement_flags_posn
Cl2 Cl 0.61242(9) 0.71011(6) 0.07055(7) 0.0913(3) Uani 1.000000 .
Cl1 Cl 0.18235(9) -0.58582(6) -1.30108(7) 0.1000(3) Uani 1.000000 .
O5 O 0.41593(14) -0.10286(13) -0.75894(14) 0.0610(4) Uani 1.000000 .
N2 N 0.25693(15) -0.02514(13) -0.83524(13) 0.0469(4) Uani 1.000000 .
N1 N 0.04673(16) -0.15860(14) -0.95978(14) 0.0527(4) Uani 1.000000 .
H1 H -0.03263(16) -0.14163(14) -0.98188(14) 0.0633(5) Uiso 1.000000 R
O6 O 0.15618(15) 0.08270(13) -0.90535(14) 0.0659(4) Uani 1.000000 .
C1 C 0.38966(18) -0.04124(16) -0.79715(16) 0.0465(4) Uani 1.000000 .
C12 C 0.08637(18) -0.25413(15) -1.03896(16) 0.0452(4) Uani 1.000000 .
C2 C 0.2579(2) 0.05182(16) -0.87312(16) 0.0499(4) Uani 1.000000 .
N3 N 0.64200(19) 0.25588(16) -0.45705(15) 0.0590(4) Uani 1.000000 .
N4 N 0.79210(18) 0.30728(18) -0.26980(15) 0.0639(5) Uani 1.000000 .
H4 H 0.87898(18) 0.30201(18) -0.25133(15) 0.0767(6) Uiso 1.000000 R
C3 C 0.48231(19) 0.02980(15) -0.81667(15) 0.0465(4) Uani 1.000000 .
O7 O 0.12521(16) 0.08537(13) -0.67713(13) 0.0661(4) Uani 1.000000 .
C16 C 0.2139(2) -0.40847(17) -1.08611(19) 0.0553(5) Uani 1.000000 .
H16 H 0.2798(2) -0.44490(17) -1.06190(19) 0.0663(6) Uiso 1.000000 R
C17 C 0.1852(2) -0.30762(17) -1.00545(17) 0.0508(4) Uani 1.000000 .
H17 H 0.2334(2) -0.27405(17) -0.92599(17) 0.0610(5) Uiso 1.000000 R
C9 C 0.12962(18) -0.08621(16) -0.84329(16) 0.0477(4) Uani 1.000000 .
H9 H 0.15480(18) -0.13529(16) -0.80980(16) 0.0573(5) Uiso 1.000000 R
C10 C 0.0456(2) -0.00367(19) -0.77276(18) 0.0560(5) Uani 1.000000 .
C5 C 0.6220(2) 0.04161(18) -0.80081(18) 0.0570(5) Uani 1.000000 .
H5 H 0.6768(2) 0.00393(18) -0.76937(18) 0.0684(6) Uiso 1.000000 R
C34 C 0.7467(2) 0.4019(2) -0.19390(18) 0.0566(5) Uani 1.000000 .
C19 C 0.7202(3) 0.3054(2) -0.49796(19) 0.0620(5) Uani 1.000000 .
C13 C 0.0223(2) -0.30331(18) -1.15747(18) 0.0577(5) Uani 1.000000 .
H13 H -0.0424(2) -0.26684(18) -1.18288(18) 0.0693(6) Uiso 1.000000 R
C4 C 0.4027(2) 0.08463(16) -0.86345(16) 0.0488(4) Uani 1.000000 .
O4 O 0.84265(19) 0.31389(18) -0.47985(16) 0.0805(5) Uani 1.000000 .
C27 C 0.7798(2) 0.1212(2) -0.4327(2) 0.0639(6) Uani 1.000000 .
O1 O 0.70476(19) 0.04188(15) -0.53783(15) 0.0772(5) Uani 1.000000 .
C31 C 0.6653(3) 0.5925(2) -0.0314(2) 0.0665(6) Uani 1.000000 .
O2 O 0.89012(19) 0.11607(17) -0.38504(17) 0.0862(6) Uani 1.000000 .
C30 C 0.5717(2) 0.4957(2) -0.1108(2) 0.0636(5) Uani 1.000000 .
H30 H 0.4786(2) 0.4935(2) -0.1100(2) 0.0764(7) Uiso 1.000000 R
C29 C 0.6104(2) 0.4007(2) -0.19221(19) 0.0614(5) Uani 1.000000 .
H29 H 0.5437(2) 0.3344(2) -0.24718(19) 0.0737(6) Uiso 1.000000 R
C33 C 0.8404(2) 0.5017(2) -0.1112(2) 0.0697(6) Uani 1.000000 .
H33 H 0.9341(2) 0.5047(2) -0.1105(2) 0.0836(7) Uiso 1.000000 R
O3 O 0.41415(19) 0.2190(2) -0.46856(19) 0.0936(6) Uani 1.000000 .
C32 C 0.8007(3) 0.5954(2) -0.0312(2) 0.0763(7) Uani 1.000000 .
H32 H 0.8665(3) 0.6622(2) 0.0242(2) 0.0915(8) Uiso 1.000000 R
C26 C 0.7026(2) 0.2179(2) -0.37712(18) 0.0591(5) Uani 1.000000 .
H26 H 0.6258(2) 0.1880(2) -0.35925(18) 0.0709(6) Uiso 1.000000 R
C15 C 0.1471(2) -0.45633(19) -1.2015(2) 0.0607(5) Uani 1.000000 .
C8 C 0.4587(2) 0.15240(18) -0.89638(19) 0.0608(5) Uani 1.000000 .
H8 H 0.4036(2) 0.18915(18) -0.92884(19) 0.0730(6) Uiso 1.000000 R
C21 C 0.6202(3) 0.34126(19) -0.56506(19) 0.0673(6) Uani 1.000000 .
C20 C 0.4906(3) 0.3102(2) -0.56355(18) 0.0684(6) Uani 1.000000 .
C7 C 0.5999(3) 0.1650(2) -0.8801(2) 0.0687(6) Uani 1.000000 .
H7 H 0.6421(3) 0.2113(2) -0.9020(2) 0.0824(7) Uiso 1.000000 R
C23 C 0.6424(4) 0.4006(2) -0.6182(2) 0.0889(9) Uani 1.000000 .
H23 H 0.7321(4) 0.4224(2) -0.6185(2) 0.1067(11) Uiso 1.000000 R
C14 C 0.0520(2) -0.4041(2) -1.23767(19) 0.0666(6) Uani 1.000000 .
H14 H 0.0068(2) -0.4373(2) -1.31768(19) 0.0800(7) Uiso 1.000000 R
C6 C 0.6793(2) 0.1119(2) -0.8333(2) 0.0656(6) Uani 1.000000 .
H6 H 0.7754(2) 0.1230(2) -0.8226(2) 0.0788(7) Uiso 1.000000 R
C11 C 0.0547(3) 0.1661(2) -0.6014(2) 0.0864(8) Uani 1.000000 .
H11a H 0.004(2) 0.2027(14) -0.6398(8) 0.1296(12) Uiso 1.000000 GR
H11b H -0.0094(18) 0.1261(4) -0.5837(16) 0.1296(12) Uiso 1.000000 GR
H11c H 0.1218(4) 0.2242(12) -0.5295(9) 0.1296(12) Uiso 1.000000 GR
C22 C 0.3772(3) 0.3354(2) -0.6179(2) 0.0896(9) Uani 1.000000 .
H22 H 0.2872(3) 0.3126(2) -0.6189(2) 0.1075(11) Uiso 1.000000 R
C24 C 0.5306(5) 0.4270(3) -0.6707(3) 0.1089(13) Uani 1.000000 .
H24 H 0.5434(5) 0.4682(3) -0.7075(3) 0.1307(16) Uiso 1.000000 R
C28 C 0.7596(3) -0.0608(2) -0.5965(3) 0.0866(8) Uani 1.000000 .
H28a H 0.6968(13) -0.1119(9) -0.6737(9) 0.1300(12) Uiso 1.000000 GR
H28b H 0.8491(12) -0.0411(3) -0.6037(19) 0.1300(12) Uiso 1.000000 GR
H28c H 0.770(2) -0.0989(11) -0.5518(11) 0.1300(12) Uiso 1.000000 GR
C18 C 0.5029(2) 0.2552(2) -0.4938(2) 0.0666(6) Uani 1.000000 .
C25 C 0.4008(5) 0.3956(3) -0.6714(3) 0.1065(13) Uani 1.000000 .
H25 H 0.3255(5) 0.4151(3) -0.7089(3) 0.1278(15) Uiso 1.000000 R
O8 O -0.07652(17) -0.02063(18) -0.80036(17) 0.0897(6) Uani 1.000000 .

loop_
_atom_site_aniso_label
_atom_site_aniso_U_11
_atom_site_aniso_U_22
_atom_site_aniso_U_33
_atom_site_aniso_U_12
_atom_site_aniso_U_13
_atom_site_aniso_U_23
Cl2 0.1271(7) 0.0710(4) 0.0956(5) 0.0311(4) 0.0512(5) 0.0481(4)
Cl1 0.1041(6) 0.0741(4) 0.0808(5) 0.0326(4) 0.0229(4) 0.0100(4)
O5 0.0508(8) 0.0691(9) 0.0747(9) 0.0152(6) 0.0068(7) 0.0495(8)
N2 0.0407(8) 0.0538(8) 0.0508(8) 0.0156(6) 0.0109(6) 0.0307(7)
N1 0.0442(8) 0.0550(9) 0.0517(9) 0.0157(7) 0.0038(7) 0.0256(8)
O6 0.0567(8) 0.0715(9) 0.0794(10) 0.0256(7) 0.0105(7) 0.0484(9)
C1 0.0429(9) 0.0497(9) 0.0451(9) 0.0139(7) 0.0071(7) 0.0250(8)
C12 0.0397(8) 0.0483(9) 0.0498(10) 0.0085(7) 0.0093(7) 0.0281(8)
C2 0.0532(10) 0.0501(10) 0.0471(9) 0.0174(8) 0.0102(8) 0.0264(8)
N3 0.0574(10) 0.0739(11) 0.0537(9) 0.0177(8) 0.0143(7) 0.0387(9)
N4 0.0494(9) 0.0881(13) 0.0534(10) 0.0143(9) 0.0123(7) 0.0365(10)
C3 0.0462(9) 0.0468(9) 0.0441(9) 0.0117(7) 0.0106(7) 0.0221(8)
O7 0.0612(9) 0.0652(9) 0.0565(8) 0.0175(7) 0.0174(7) 0.0193(7)
C16 0.0498(10) 0.0551(11) 0.0658(12) 0.0168(8) 0.0173(9) 0.0336(10)
C17 0.0487(10) 0.0544(10) 0.0530(10) 0.0133(8) 0.0113(8) 0.0312(9)
C9 0.0419(9) 0.0512(10) 0.0498(10) 0.0134(7) 0.0098(7) 0.0267(9)
C10 0.0472(10) 0.0646(12) 0.0566(11) 0.0167(9) 0.0169(8) 0.0300(10)
C5 0.0468(10) 0.0607(11) 0.0597(11) 0.0116(8) 0.0120(8) 0.0294(10)
C34 0.0532(11) 0.0763(13) 0.0536(11) 0.0117(10) 0.0155(8) 0.0429(11)
C19 0.0732(15) 0.0663(13) 0.0528(11) 0.0235(10) 0.0244(10) 0.0317(10)
C13 0.0535(11) 0.0648(12) 0.0541(11) 0.0150(9) 0.0073(9) 0.0329(10)
C4 0.0542(10) 0.0471(9) 0.0453(9) 0.0128(8) 0.0138(8) 0.0236(8)
O4 0.0718(11) 0.1105(14) 0.0856(12) 0.0279(10) 0.0360(9) 0.0633(12)
C27 0.0659(13) 0.0783(14) 0.0623(12) 0.0169(11) 0.0146(10) 0.0479(12)
O1 0.0837(12) 0.0805(11) 0.0633(10) 0.0255(9) 0.0113(8) 0.0370(9)
C31 0.0838(16) 0.0664(13) 0.0707(14) 0.0195(11) 0.0313(12) 0.0466(12)
O2 0.0698(11) 0.0986(13) 0.0858(12) 0.0297(10) 0.0101(9) 0.0478(11)
C30 0.0580(12) 0.0841(15) 0.0646(13) 0.0202(11) 0.0203(10) 0.0480(12)
C29 0.0500(11) 0.0799(14) 0.0564(11) 0.0088(10) 0.0118(9) 0.0381(11)
C33 0.0572(13) 0.0820(16) 0.0788(15) 0.0003(11) 0.0236(11) 0.0469(14)
O3 0.0577(10) 0.1328(18) 0.0948(14) 0.0057(10) 0.0065(9) 0.0689(14)
C32 0.0809(17) 0.0682(14) 0.0828(16) -0.0017(12) 0.0290(13) 0.0398(13)
C26 0.0551(11) 0.0776(14) 0.0543(11) 0.0143(10) 0.0137(9) 0.0415(11)
C15 0.0575(12) 0.0561(11) 0.0614(12) 0.0132(9) 0.0197(9) 0.0237(10)
C8 0.0736(14) 0.0569(11) 0.0588(12) 0.0154(10) 0.0189(10) 0.0344(10)
C21 0.0962(18) 0.0595(12) 0.0471(11) 0.0290(12) 0.0215(11) 0.0263(10)
C20 0.0849(16) 0.0638(13) 0.0453(11) 0.0307(12) 0.0104(10) 0.0217(10)
C7 0.0764(15) 0.0636(13) 0.0701(14) 0.0043(11) 0.0286(12) 0.0347(12)
C23 0.138(3) 0.0749(16) 0.0666(15) 0.0364(17) 0.0341(16) 0.0422(14)
C14 0.0660(13) 0.0720(14) 0.0503(11) 0.0132(11) 0.0094(10) 0.0258(11)
C6 0.0521(11) 0.0699(13) 0.0699(14) 0.0052(10) 0.0197(10) 0.0318(12)
C11 0.0913(19) 0.0810(17) 0.0697(16) 0.0342(15) 0.0333(14) 0.0205(14)
C22 0.099(2) 0.0840(18) 0.0594(14) 0.0423(16) 0.0012(13) 0.0246(13)
C24 0.187(4) 0.083(2) 0.0691(17) 0.059(2) 0.029(2) 0.0481(16)
C28 0.103(2) 0.0753(16) 0.0814(18) 0.0255(15) 0.0204(15) 0.0419(15)
C18 0.0609(13) 0.0772(14) 0.0542(12) 0.0154(11) 0.0078(10) 0.0315(11)
C25 0.154(3) 0.089(2) 0.0613(16) 0.064(2) 0.0060(19) 0.0337(15)
O8 0.0467(9) 0.1040(14) 0.0863(12) 0.0236(9) 0.0194(8) 0.0246(11)

loop_
_atom_type_symbol
_atom_type_scat_dispersion_real
_atom_type_scat_dispersion_imag
_atom_type_scat_Cromer_Mann_a1
_atom_type_scat_Cromer_Mann_a2
_atom_type_scat_Cromer_Mann_a3
_atom_type_scat_Cromer_Mann_a4
_atom_type_scat_Cromer_Mann_b1
_atom_type_scat_Cromer_Mann_b2
_atom_type_scat_Cromer_Mann_b3
_atom_type_scat_Cromer_Mann_b4
_atom_type_scat_Cromer_Mann_c
_atom_type_scat_source
_atom_type_scat_dispersion_source
H 0.00000 0.00000 0.49300 0.32291 0.14019 0.04081 10.51090 26.12570 3.14236 57.79970 0.0030380000826 'International Tables Volume C Table 6.1.1.4 (pp. 500-502)' 'Henke, Gullikson and Davis, At. Data and Nucl. Data Tables, 1993, 54, 2'
C 0.01920 0.00962 2.31000 1.02000 1.58860 0.86500 20.84390 10.20750 0.56870 51.65120 0.215599998832 'International Tables Volume C Table 6.1.1.4 (pp. 500-502)' 'Henke, Gullikson and Davis, At. Data and Nucl. Data Tables, 1993, 54, 2'
Cl 0.36843 0.69943 11.46040 7.19640 6.25560 1.64550 0.01040 1.16620 18.51940 47.77840 -9.55739974976 'International Tables Volume C Table 6.1.1.4 (pp. 500-502)' 'Henke, Gullikson and Davis, At. Data and Nucl. Data Tables, 1993, 54, 2'
O 0.05239 0.03377 3.04850 2.28680 1.54630 0.86700 13.27710 5.70110 0.32390 32.90890 0.250800013542 'International Tables Volume C Table 6.1.1.4 (pp. 500-502)' 'Henke, Gullikson and Davis, At. Data and Nucl. Data Tables, 1993, 54, 2'
N 0.03256 0.01839 12.21260 3.13220 2.01250 1.16630 0.00570 9.89330 28.99750 0.58260 -11.5290002823 'International Tables Volume C Table 6.1.1.4 (pp. 500-502)' 'Henke, Gullikson and Davis, At. Data and Nucl. Data Tables, 1993, 54, 2'

loop_
_geom_angle_atom_site_label_1
_geom_angle_atom_site_label_2
_geom_angle_atom_site_label_3
_geom_angle
C2 N2 C1 111.88(16)
C9 N2 C1 125.63(15)
C9 N2 C2 122.36(15)
C9 N1 C12 122.51(15)
N2 C1 O5 124.49(18)
C3 C1 O5 129.93(17)
C3 C1 N2 105.57(15)
C17 C12 N1 122.36(17)
C13 C12 N1 119.72(17)
C13 C12 C17 117.87(18)
O6 C2 N2 123.76(19)
C4 C2 N2 106.18(15)
C4 C2 O6 130.05(19)
C26 N3 C19 123.11(18)
C18 N3 C19 111.97(19)
C18 N3 C26 124.75(19)
C26 N4 C34 122.28(18)
C5 C3 C1 130.54(17)
C4 C3 C1 108.14(16)
C4 C3 C5 121.24(18)
C11 O7 C10 115.59(19)
C15 C16 C17 120.01(19)
C16 C17 C12 120.89(18)
N1 C9 N2 112.91(16)
C10 C9 N2 111.22(15)
C10 C9 N1 109.26(15)
C9 C10 O7 111.43(17)
O8 C10 O7 125.2(2)
O8 C10 C9 123.3(2)
C6 C5 C3 116.8(2)
C29 C34 N4 122.6(2)
C33 C34 N4 119.9(2)
C33 C34 C29 117.4(2)
O4 C19 N3 124.5(2)
C21 C19 N3 105.2(2)
C21 C19 O4 130.3(2)
C14 C13 C12 120.79(19)
C3 C4 C2 108.17(16)
C8 C4 C2 129.89(19)
C8 C4 C3 121.90(19)
O2 C27 O1 125.2(2)
C26 C27 O1 110.80(19)
C26 C27 O2 123.9(2)
C28 O1 C27 116.8(2)
C30 C31 Cl2 119.7(2)
C32 C31 Cl2 120.7(2)
C32 C31 C30 119.6(2)
C29 C30 C31 121.1(2)
C30 C29 C34 120.2(2)
C32 C33 C34 121.8(2)
C33 C32 C31 119.8(2)
N4 C26 N3 113.49(19)
C27 C26 N3 111.24(18)
C27 C26 N4 109.05(18)
C16 C15 Cl1 118.92(17)
C14 C15 Cl1 120.55(18)
C14 C15 C16 120.5(2)
C7 C8 C4 117.1(2)
C20 C21 C19 108.6(2)
C23 C21 C19 129.8(3)
C23 C21 C20 121.5(3)
C22 C20 C21 120.9(3)
C18 C20 C21 108.1(2)
C18 C20 C22 130.9(3)
C6 C7 C8 121.4(2)
C24 C23 C21 117.6(4)
C15 C14 C13 119.9(2)
C7 C6 C5 121.6(2)
C25 C22 C20 117.1(3)
C25 C24 C23 121.8(3)
O3 C18 N3 124.9(2)
C20 C18 N3 106.1(2)
C20 C18 O3 129.0(2)
C24 C25 C22 121.0(3)

loop_
_geom_bond_atom_site_label_1
_geom_bond_atom_site_label_2
_geom_bond_distance
Cl2 C31 1.746(3)
Cl1 C15 1.743(2)
O5 C1 1.207(2)
N2 C1 1.404(2)
N2 C2 1.390(2)
N2 C9 1.465(2)
N1 C12 1.380(2)
N1 C9 1.429(2)
O6 C2 1.210(2)
C1 C3 1.485(3)
C12 C17 1.396(3)
C12 C13 1.402(3)
C2 C4 1.480(3)
N3 C19 1.396(3)
N3 C26 1.470(3)
N3 C18 1.391(3)
N4 C34 1.386(3)
N4 C26 1.430(3)
C3 C5 1.379(3)
C3 C4 1.390(3)
O7 C10 1.321(3)
O7 C11 1.447(3)
C16 C17 1.378(3)
C16 C15 1.374(3)
C9 C10 1.526(3)
C10 O8 1.192(3)
C5 C6 1.402(3)
C34 C29 1.391(3)
C34 C33 1.397(3)
C19 O4 1.204(3)
C19 C21 1.485(3)
C13 C14 1.380(3)
C4 C8 1.372(3)
C27 O1 1.326(3)
C27 O2 1.192(3)
C27 C26 1.522(3)
O1 C28 1.446(3)
C31 C30 1.366(3)
C31 C32 1.376(4)
C30 C29 1.384(3)
C33 C32 1.371(4)
O3 C18 1.208(3)
C15 C14 1.375(3)
C8 C7 1.394(3)
C21 C20 1.377(4)
C21 C23 1.379(4)
C20 C22 1.384(3)
C20 C18 1.477(3)
C7 C6 1.370(3)
C23 C24 1.369(5)
C22 C25 1.397(5)
C24 C25 1.368(6)
